data_1100232
loop_
_publ_author_name
'Harms, K.'
'Boche, G.'
'Marsch, M.'

_journal_name_full 'Private Communication'
_journal_year 2001
_chemical_formula_moiety 'C18 H16 Cd1 F10 N2'
_chemical_formula_sum 'C18 H16 Cd F10 N2'
_chemical_name_systematic
;
(N,N,N',N'-Tetramethylethylenediamine-N,N')-bis(pentafluorophenyl)-cadmium
;
_space_group_IT_number 15
_symmetry_cell_setting monoclinic
_symmetry_space_group_name_Hall '-C 2yc'
_symmetry_space_group_name_H-M 'C 1 2/c 1'
_cell_angle_alpha 90
_cell_angle_beta 118.15(1)
_cell_angle_gamma 90
_cell_formula_units_Z 4
_cell_length_a 18.110(2)
_cell_length_b 7.229(1)
_cell_length_c 17.624(2)
_cell_volume 2034.369
_diffrn_ambient_temperature 198
_exptl_crystal_colour colorless
_exptl_crystal_density_diffrn 1.837
_exptl_crystal_description regular
_refine_ls_R_factor_gt 2.52
_refine_ls_wR_factor_gt 2.52
_cod_original_sg_symbol_H-M 'C 2/c'
_cod_original_formula_sum 'C18 H16 Cd1 F10 N2'
_cod_database_code 1100232

loop_
_symmetry_equiv_pos_site_id
_symmetry_equiv_pos_as_xyz
1 x,y,z
2 1/2+x,1/2+y,z
3 x,-y,1/2+z
4 1/2+x,1/2-y,1/2+z
5 -x,-y,-z
6 -1/2-x,-1/2-y,-z
7 -x,y,-1/2-z
8 -1/2-x,-1/2+y,-1/2-z

loop_
_atom_site_label
_atom_site_type_symbol
_atom_site_fract_x
_atom_site_fract_y
_atom_site_fract_z
Cd1 Cd 0.00000 0.36007(4) 0.25000
C1 C 0.0992(2) 0.2100(4) 0.3607(2)
C2 C 0.1733(2) 0.1513(4) 0.3648(2)
C3 C 0.2322(2) 0.0481(4) 0.4310(2)
C4 C 0.2176(2) -0.0014(4) 0.4979(2)
C5 C 0.1442(2) 0.0518(4) 0.4969(2)
C6 C 0.0876(2) 0.1539(4) 0.4289(2)
F1 F 0.19021(12) 0.1938(3) 0.29943(12)
F2 F 0.30409(11) -0.0073(3) 0.43229(12)
F3 F 0.27441(13) -0.1028(3) 0.56382(13)
F4 F 0.13023(14) 0.0021(3) 0.56294(12)
F5 F 0.01474(12) 0.1988(3) 0.42955(13)
N1 N -0.0452(2) 0.6147(3) 0.3026(2)
C7 C -0.0400(2) 0.7764(4) 0.2535(2)
C8 C 0.0098(3) 0.6431(5) 0.3954(2)
C9 C -0.1324(2) 0.5971(6) 0.2878(3)
H1 H -0.0863(17) 0.7641(35) 0.1986(18)
H2 H -0.0407(19) 0.8913(42) 0.2832(20)
H3 H -0.1735(21) 0.5765(47) 0.2261(23)
H4 H 0.0740(29) 0.6498(46) 0.4123(26)
H5 H -0.0047(21) 0.7415(59) 0.4147(23)
H6 H 0.0054(21) 0.5409(57) 0.4252(22)
H7 H -0.1398(22) 0.4936(54) 0.3181(21)
H8 H -0.1464(25) 0.7086(61) 0.3070(24)
C1F* C -0.0992(2) 0.2100(4) 0.1393(2)
C2F* C -0.1733(2) 0.1513(4) 0.1352(2)
C3F* C -0.2322(2) 0.0481(4) 0.0690(2)
C4F* C -0.2176(2) -0.0014(4) 0.0021(2)
C5F* C -0.1442(2) 0.0518(4) 0.0031(2)
C6F* C -0.0876(2) 0.1539(4) 0.0711(2)
F5F* F -0.01474(12) 0.1988(3) 0.07045(13)
F4F* F -0.13023(14) 0.0021(3) -0.06294(12)
F3F* F -0.27441(13) -0.1028(3) -0.06382(13)
F2F* F -0.30409(11) -0.0073(3) 0.06771(12)
F1F* F -0.19021(12) 0.1938(3) 0.20057(12)
C7F* C 0.0400(2) 0.7764(4) 0.2465(2)
N1F* N 0.0452(2) 0.6147(3) 0.1974(2)
C8F* C -0.0098(3) 0.6431(5) 0.1046(2)
H4F* H -0.0740(29) 0.6498(46) 0.0877(26)
H5F* H 0.0047(21) 0.7415(59) 0.0853(23)
H6F* H -0.0054(21) 0.5409(57) 0.0748(22)
C9F* C 0.1324(2) 0.5971(6) 0.2122(3)
H3F* H 0.1735(21) 0.5765(47) 0.2739(23)
H7F* H 0.1398(22) 0.4936(54) 0.1819(21)
H8F* H 0.1464(25) 0.7086(61) 0.1930(24)
H1F* H 0.0863(17) 0.7641(35) 0.3014(18)
H2F* H 0.0407(19) 0.8913(42) 0.2168(20)

loop_
_atom_type_symbol
_atom_type_radius_bond
C 0.68
H 0.23
Cd 1.69
F 0.64
N 0.68
